data_4038669
loop_
_publ_author_name
'Langhals, Heinz'
'Dietl, Christian'
'Dahl, Jeremy E. P.'
'Carlson, Robert M. K.'
'Chern, Yaw-Terng'
'Mayer, Peter'

_publ_section_title
;
 FRET in Orthogonal Stiff Dyads; Diamond-restriction for Frozen
 Vibrations.
;
_journal_name_full 'The Journal of organic chemistry'
_journal_paper_doi 10.1021/acs.joc.0c01184
_journal_year 2020
_chemical_absolute_configuration unk
_chemical_formula_moiety 'C18 H20'
_chemical_formula_sum 'C18 H20'
_chemical_formula_weight 236.34
_space_group_crystal_system orthorhombic
_space_group_IT_number 33
_space_group_name_Hall 'P 2c -2n'
_space_group_name_H-M_alt 'P n a 21'
_atom_sites_solution_hydrogens geom
_audit_block_code C18H20_pn266_langhals
_audit_creation_date 05-Aug-11
_audit_creation_method SHELXL-2018/3
_audit_update_record 08-Jan-20
_cell_angle_alpha 90
_cell_angle_beta 90
_cell_angle_gamma 90
_cell_formula_units_Z 4
_cell_length_a 13.5493(5)
_cell_length_b 14.2703(3)
_cell_length_c 6.6906(2)
_cell_measurement_reflns_used 5185
_cell_measurement_temperature 173(2)
_cell_measurement_theta_max 27.485
_cell_measurement_theta_min 3.134
_cell_volume 1293.64(7)
_computing_cell_refinement 'HKL Scalepack (Otwinowski & Minor 1997)'
_computing_data_collection 'Collect (Bruker AXS BV, 1997-2004)'
_computing_data_reduction 'HKL Denzo and Scalepack (Otwinowski & Minor 1997)'
_computing_structure_refinement
;
Sheldrick, G. M. (2008).
<i>Acta Cryst.</i> A<b>64</b>, 112--122.
;
_computing_structure_solution
;
G. M. Sheldrick: A short history of SHELX; Acta Crystallogr., Sect. A: Found.
Crystallogr. 2008, 64, 112-122.
;
_diffrn_ambient_temperature 173(2)
_diffrn_detector_area_resol_mean 9
_diffrn_measured_fraction_theta_full 0.995
_diffrn_measured_fraction_theta_max 0.994
_diffrn_measurement_device '95mm CCD camera on \k-goniostat'
_diffrn_measurement_device_type KappaCCD
_diffrn_measurement_method 'CCD; rotation images; thick slices'
_diffrn_orient_matrix_type 'by Bruker AXS Collect from scalepack cell'
_diffrn_orient_matrix_UB_11 0.0531098
_diffrn_orient_matrix_UB_12 -0.0457609
_diffrn_orient_matrix_UB_13 -0.0490180
_diffrn_orient_matrix_UB_21 0.1348242
_diffrn_orient_matrix_UB_22 0.0023103
_diffrn_orient_matrix_UB_23 0.0301665
_diffrn_orient_matrix_UB_31 -0.0366209
_diffrn_orient_matrix_UB_32 -0.0578595
_diffrn_orient_matrix_UB_33 0.0399727
_diffrn_radiation_collimation 0.20
_diffrn_radiation_monochromator 'MONTEL, graded multilayered X-ray optics'
_diffrn_radiation_type MoK\a
_diffrn_radiation_wavelength 0.71073
_diffrn_reflns_av_R_equivalents 0.0319
_diffrn_reflns_av_unetI/netI 0.0300
_diffrn_reflns_Laue_measured_fraction_full 0.995
_diffrn_reflns_Laue_measured_fraction_max 0.994
_diffrn_reflns_limit_h_max 17
_diffrn_reflns_limit_h_min -16
_diffrn_reflns_limit_k_max 17
_diffrn_reflns_limit_k_min -18
_diffrn_reflns_limit_l_max 8
_diffrn_reflns_limit_l_min -8
_diffrn_reflns_number 9369
_diffrn_reflns_point_group_measured_fraction_full 0.985
_diffrn_reflns_point_group_measured_fraction_max 0.962
_diffrn_reflns_theta_full 25.242
_diffrn_reflns_theta_max 27.478
_diffrn_reflns_theta_min 3.329
_diffrn_source 'rotating anode'
_diffrn_source_current 55.00
_diffrn_source_power 3.025
_diffrn_source_type 'FR 591 generator'
_diffrn_source_voltage 55.00
_exptl_absorpt_coefficient_mu 0.068
_exptl_absorpt_correction_type none
_exptl_crystal_colour colourless
_exptl_crystal_density_diffrn 1.213
_exptl_crystal_description rod
_exptl_crystal_F_000 512
_exptl_crystal_size_max 0.270
_exptl_crystal_size_mid 0.120
_exptl_crystal_size_min 0.110
_refine_diff_density_max 0.204
_refine_diff_density_min -0.224
_refine_diff_density_rms 0.058
_refine_ls_abs_structure_details
;
 Flack x determined using 1062 quotients [(I+)-(I-)]/[(I+)+(I-)]
 (Parsons, Flack and Wagner, Acta Cryst. B69 (2013) 249-259).
;
_refine_ls_abs_structure_Flack -1.7(10)
_refine_ls_extinction_method none
_refine_ls_goodness_of_fit_ref 1.082
_refine_ls_hydrogen_treatment constr
_refine_ls_matrix_type full
_refine_ls_number_parameters 163
_refine_ls_number_reflns 2862
_refine_ls_number_restraints 1
_refine_ls_restrained_S_all 1.082
_refine_ls_R_factor_all 0.0435
_refine_ls_R_factor_gt 0.0374
_refine_ls_shift/su_max 0.000
_refine_ls_shift/su_mean 0.000
_refine_ls_structure_factor_coef Fsqd
_refine_ls_weighting_details 'w=1/[\s^2^(Fo^2^)+(0.0479P)^2^+0.1909P] where P=(Fo^2^+2Fc^2^)/3'
_refine_ls_weighting_scheme calc
_refine_ls_wR_factor_gt 0.0933
_refine_ls_wR_factor_ref 0.0974
_reflns_Friedel_coverage 0.783
_reflns_Friedel_fraction_full 0.974
_reflns_Friedel_fraction_max 0.924
_reflns_number_gt 2582
_reflns_number_total 2862
_reflns_threshold_expression 'I > 2\s(I)'
_cod_data_source_file jo0c01184_si_002.cif
_cod_data_source_block pn266
_cod_database_code 4038669
_shelx_estimated_absorpt_t_min 0.982
_shelx_estimated_absorpt_t_max 0.993
_shelx_space_group_comment
;
The symmetry employed for this shelxl refinement is uniquely defined
by the following loop, which should always be used as a source of
symmetry information in preference to the above space-group names.
They are only intended as comments.
;

loop_
_space_group_symop_operation_xyz
'x, y, z'
'-x, -y, z+1/2'
'-x+1/2, y+1/2, z+1/2'
'x+1/2, -y+1/2, z'

loop_
_atom_site_label
_atom_site_type_symbol
_atom_site_fract_x
_atom_site_fract_y
_atom_site_fract_z
_atom_site_U_iso_or_equiv
_atom_site_adp_type
_atom_site_occupancy
_atom_site_site_symmetry_order
_atom_site_calc_flag
_atom_site_refinement_flags_posn
_atom_site_refinement_flags_adp
_atom_site_refinement_flags_occupancy
_atom_site_disorder_assembly
_atom_site_disorder_group
C1 C 0.02545(18) 0.2702(2) 0.8077(4) 0.0537(7) Uani 1 1 d . . . . .
H1 H -0.016359 0.236791 0.896534 0.064 Uiso 1 1 calc R U . . .
C2 C 0.07753(16) 0.31192(17) 0.6970(4) 0.0381(5) Uani 1 1 d . . . . .
C3 C 0.14389(14) 0.36382(14) 0.5618(3) 0.0283(4) Uani 1 1 d . . . . .
C4 C 0.12419(15) 0.46967(14) 0.5842(4) 0.0352(5) Uani 1 1 d . . . . .
H4A H 0.054619 0.483298 0.549531 0.042 Uiso 1 1 calc R U . . .
H4B H 0.135093 0.488654 0.724762 0.042 Uiso 1 1 calc R U . . .
C5 C 0.19236(15) 0.52554(14) 0.4480(3) 0.0327(5) Uani 1 1 d . . . . .
H5 H 0.178750 0.593986 0.464417 0.039 Uiso 1 1 calc R U . . .
C6 C 0.29975(14) 0.50515(13) 0.5044(3) 0.0301(5) Uani 1 1 d . . . . .
H6A H 0.344567 0.542223 0.418311 0.036 Uiso 1 1 calc R U . . .
H6B H 0.311590 0.523448 0.645072 0.036 Uiso 1 1 calc R U . . .
C7 C 0.32085(13) 0.40096(13) 0.4777(3) 0.0248(4) Uani 1 1 d . . . . .
H7 H 0.391152 0.388491 0.514633 0.030 Uiso 1 1 calc R U . . .
C8 C 0.25322(13) 0.34189(13) 0.6136(3) 0.0264(4) Uani 1 1 d . . . . .
H8 H 0.265678 0.359678 0.755989 0.032 Uiso 1 1 calc R U . . .
C9 C 0.27413(16) 0.23725(14) 0.5882(3) 0.0329(4) Uani 1 1 d . . . . .
H9A H 0.230653 0.200575 0.677734 0.039 Uiso 1 1 calc R U . . .
H9B H 0.343505 0.223754 0.624646 0.039 Uiso 1 1 calc R U . . .
C10 C 0.25561(18) 0.20889(14) 0.3704(3) 0.0353(5) Uani 1 1 d . . . . .
H10 H 0.269326 0.140471 0.353821 0.042 Uiso 1 1 calc R U . . .
C11 C 0.14807(17) 0.22902(14) 0.3142(3) 0.0362(5) Uani 1 1 d . . . . .
H11A H 0.136165 0.210751 0.173460 0.043 Uiso 1 1 calc R U . . .
H11B H 0.103338 0.191924 0.400348 0.043 Uiso 1 1 calc R U . . .
C12 C 0.12715(14) 0.33350(14) 0.3412(3) 0.0277(4) Uani 1 1 d . . . . .
H12 H 0.056886 0.346152 0.304224 0.033 Uiso 1 1 calc R U . . .
C13 C 0.19479(13) 0.39215(12) 0.2056(3) 0.0252(4) Uani 1 1 d . . . . .
H13 H 0.182384 0.374333 0.063294 0.030 Uiso 1 1 calc R U . . .
C14 C 0.30424(14) 0.37066(12) 0.2576(3) 0.0246(4) Uani 1 1 d . . . . .
C15 C 0.32381(16) 0.26476(13) 0.2345(3) 0.0336(5) Uani 1 1 d . . . . .
H15A H 0.312839 0.245961 0.093816 0.040 Uiso 1 1 calc R U . . .
H15B H 0.393368 0.250990 0.268999 0.040 Uiso 1 1 calc R U . . .
C16 C 0.17401(15) 0.49710(13) 0.2311(3) 0.0309(4) Uani 1 1 d . . . . .
H16A H 0.217604 0.533663 0.141506 0.037 Uiso 1 1 calc R U . . .
H16B H 0.104690 0.510696 0.194371 0.037 Uiso 1 1 calc R U . . .
C17 C 0.37181(15) 0.42186(14) 0.1226(3) 0.0302(4) Uani 1 1 d . . . . .
C18 C 0.42668(17) 0.46043(18) 0.0123(4) 0.0420(5) Uani 1 1 d . . . . .
H18 H 0.470729 0.491393 -0.076234 0.050 Uiso 1 1 calc R U . . .

loop_
_atom_site_aniso_label
_atom_site_aniso_U_11
_atom_site_aniso_U_22
_atom_site_aniso_U_33
_atom_site_aniso_U_23
_atom_site_aniso_U_13
_atom_site_aniso_U_12
C1 0.0358(12) 0.0872(19) 0.0382(13) 0.0189(13) -0.0017(11) -0.0181(12)
C2 0.0308(10) 0.0541(12) 0.0296(11) 0.0040(10) -0.0022(9) -0.0070(9)
C3 0.0246(9) 0.0342(10) 0.0260(10) 0.0012(8) 0.0009(8) -0.0039(7)
C4 0.0290(10) 0.0408(12) 0.0360(12) -0.0045(10) 0.0080(9) 0.0053(8)
C5 0.0340(11) 0.0239(9) 0.0401(12) -0.0032(9) 0.0039(10) 0.0035(7)
C6 0.0326(10) 0.0253(9) 0.0324(12) -0.0055(8) 0.0010(9) -0.0051(7)
C7 0.0222(8) 0.0282(9) 0.0239(10) -0.0006(8) -0.0025(7) -0.0006(7)
C8 0.0277(9) 0.0299(9) 0.0217(9) -0.0016(8) -0.0022(8) -0.0029(7)
C9 0.0369(10) 0.0307(10) 0.0310(11) 0.0070(9) -0.0057(9) -0.0003(8)
C10 0.0512(13) 0.0200(8) 0.0348(12) -0.0016(8) -0.0041(10) 0.0013(8)
C11 0.0471(12) 0.0306(10) 0.0310(11) 0.0017(9) -0.0083(9) -0.0129(9)
C12 0.0255(9) 0.0304(10) 0.0270(10) 0.0031(8) -0.0052(8) -0.0058(7)
C13 0.0257(9) 0.0270(9) 0.0227(10) 0.0011(8) -0.0035(8) -0.0026(7)
C14 0.0253(9) 0.0242(9) 0.0242(10) -0.0025(7) 0.0014(7) 0.0006(7)
C15 0.0403(11) 0.0283(10) 0.0322(11) -0.0049(9) 0.0005(9) 0.0062(8)
C16 0.0284(10) 0.0278(10) 0.0364(12) 0.0057(9) -0.0028(8) 0.0026(7)
C17 0.0278(9) 0.0344(10) 0.0285(10) -0.0036(9) 0.0012(8) 0.0008(7)
C18 0.0359(11) 0.0542(14) 0.0358(12) 0.0018(10) 0.0065(10) -0.0068(10)

loop_
_atom_type_symbol
_atom_type_description
_atom_type_scat_dispersion_real
_atom_type_scat_dispersion_imag
_atom_type_scat_source
C C 0.0033 0.0016 'International Tables Vol C Tables 4.2.6.8 and 6.1.1.4'
H H 0.0000 0.0000 'International Tables Vol C Tables 4.2.6.8 and 6.1.1.4'

loop_
_exptl_crystal_face_index_h
_exptl_crystal_face_index_k
_exptl_crystal_face_index_l
_exptl_crystal_face_perp_dist
0 1 0 0.067000
0 -1 0 0.042000
19 1 0 0.158000
-5 1 0 0.111000
0 0 -1 0.059000
0 0 1 0.048000
0 14 -15 0.076000
0 -14 15 0.046000
0 -4 -5 0.064000
0 5 6 0.067000

loop_
_geom_angle_atom_site_label_1
_geom_angle_atom_site_label_2
_geom_angle_atom_site_label_3
_geom_angle
_geom_angle_site_symmetry_1
_geom_angle_site_symmetry_3
_geom_angle_publ_flag
C2 C1 H1 180.0 . . ?
C1 C2 C3 179.0(2) . . ?
C2 C3 C4 109.09(17) . . ?
C2 C3 C8 110.08(17) . . ?
C4 C3 C8 109.93(15) . . ?
C2 C3 C12 110.71(16) . . ?
C4 C3 C12 109.86(17) . . ?
C8 C3 C12 107.17(15) . . ?
C5 C4 C3 110.49(16) . . ?
C5 C4 H4A 109.6 . . ?
C3 C4 H4A 109.6 . . ?
C5 C4 H4B 109.6 . . ?
C3 C4 H4B 109.6 . . ?
H4A C4 H4B 108.1 . . ?
C4 C5 C16 109.31(17) . . ?
C4 C5 C6 109.24(18) . . ?
C16 C5 C6 109.77(17) . . ?
C4 C5 H5 109.5 . . ?
C16 C5 H5 109.5 . . ?
C6 C5 H5 109.5 . . ?
C7 C6 C5 109.56(15) . . ?
C7 C6 H6A 109.8 . . ?
C5 C6 H6A 109.8 . . ?
C7 C6 H6B 109.8 . . ?
C5 C6 H6B 109.8 . . ?
H6A C6 H6B 108.2 . . ?
C6 C7 C8 110.65(15) . . ?
C6 C7 C14 110.83(15) . . ?
C8 C7 C14 108.75(15) . . ?
C6 C7 H7 108.9 . . ?
C8 C7 H7 108.9 . . ?
C14 C7 H7 108.9 . . ?
C9 C8 C7 110.97(16) . . ?
C9 C8 C3 110.40(15) . . ?
C7 C8 C3 108.96(15) . . ?
C9 C8 H8 108.8 . . ?
C7 C8 H8 108.8 . . ?
C3 C8 H8 108.8 . . ?
C8 C9 C10 109.47(16) . . ?
C8 C9 H9A 109.8 . . ?
C10 C9 H9A 109.8 . . ?
C8 C9 H9B 109.8 . . ?
C10 C9 H9B 109.8 . . ?
H9A C9 H9B 108.2 . . ?
C15 C10 C11 109.43(18) . . ?
C15 C10 C9 109.27(17) . . ?
C11 C10 C9 109.85(19) . . ?
C15 C10 H10 109.4 . . ?
C11 C10 H10 109.4 . . ?
C9 C10 H10 109.4 . . ?
C12 C11 C10 109.29(15) . . ?
C12 C11 H11A 109.8 . . ?
C10 C11 H11A 109.8 . . ?
C12 C11 H11B 109.8 . . ?
C10 C11 H11B 109.8 . . ?
H11A C11 H11B 108.3 . . ?
C11 C12 C13 110.53(16) . . ?
C11 C12 C3 110.90(16) . . ?
C13 C12 C3 108.76(14) . . ?
C11 C12 H12 108.9 . . ?
C13 C12 H12 108.9 . . ?
C3 C12 H12 108.9 . . ?
C16 C13 C12 110.91(16) . . ?
C16 C13 C14 110.08(15) . . ?
C12 C13 C14 109.25(15) . . ?
C16 C13 H13 108.9 . . ?
C12 C13 H13 108.9 . . ?
C14 C13 H13 108.9 . . ?
C17 C14 C15 108.46(16) . . ?
C17 C14 C7 110.61(16) . . ?
C15 C14 C7 110.07(16) . . ?
C17 C14 C13 110.91(16) . . ?
C15 C14 C13 109.59(15) . . ?
C7 C14 C13 107.20(15) . . ?
C10 C15 C14 110.44(17) . . ?
C10 C15 H15A 109.6 . . ?
C14 C15 H15A 109.6 . . ?
C10 C15 H15B 109.6 . . ?
C14 C15 H15B 109.6 . . ?
H15A C15 H15B 108.1 . . ?
C5 C16 C13 109.57(16) . . ?
C5 C16 H16A 109.8 . . ?
C13 C16 H16A 109.8 . . ?
C5 C16 H16B 109.8 . . ?
C13 C16 H16B 109.8 . . ?
H16A C16 H16B 108.2 . . ?
C18 C17 C14 178.1(2) . . ?
C17 C18 H18 180.0 . . ?

loop_
_geom_bond_atom_site_label_1
_geom_bond_atom_site_label_2
_geom_bond_distance
_geom_bond_site_symmetry_2
_geom_bond_publ_flag
C1 C2 1.183(3) . ?
C1 H1 0.9500 . ?
C2 C3 1.475(3) . ?
C3 C4 1.541(3) . ?
C3 C8 1.553(3) . ?
C3 C12 1.555(3) . ?
C4 C5 1.523(3) . ?
C4 H4A 0.9900 . ?
C4 H4B 0.9900 . ?
C5 C16 1.527(3) . ?
C5 C6 1.531(3) . ?
C5 H5 1.0000 . ?
C6 C7 1.525(3) . ?
C6 H6A 0.9900 . ?
C6 H6B 0.9900 . ?
C7 C8 1.542(3) . ?
C7 C14 1.551(3) . ?
C7 H7 1.0000 . ?
C8 C9 1.529(3) . ?
C8 H8 1.0000 . ?
C9 C10 1.533(3) . ?
C9 H9A 0.9900 . ?
C9 H9B 0.9900 . ?
C10 C15 1.522(3) . ?
C10 C11 1.532(3) . ?
C10 H10 1.0000 . ?
C11 C12 1.529(3) . ?
C11 H11A 0.9900 . ?
C11 H11B 0.9900 . ?
C12 C13 1.537(3) . ?
C12 H12 1.0000 . ?
C13 C16 1.533(3) . ?
C13 C14 1.554(2) . ?
C13 H13 1.0000 . ?
C14 C17 1.479(3) . ?
C14 C15 1.542(3) . ?
C15 H15A 0.9900 . ?
C15 H15B 0.9900 . ?
C16 H16A 0.9900 . ?
C16 H16B 0.9900 . ?
C17 C18 1.183(3) . ?
C18 H18 0.9500 . ?

loop_
_geom_torsion_atom_site_label_1
_geom_torsion_atom_site_label_2
_geom_torsion_atom_site_label_3
_geom_torsion_atom_site_label_4
_geom_torsion
_geom_torsion_site_symmetry_1
_geom_torsion_site_symmetry_2
_geom_torsion_site_symmetry_3
_geom_torsion_site_symmetry_4
_geom_torsion_publ_flag
C2 C3 C4 C5 179.40(18) . . . . ?
C8 C3 C4 C5 58.6(2) . . . . ?
C12 C3 C4 C5 -59.1(2) . . . . ?
C3 C4 C5 C16 60.1(2) . . . . ?
C3 C4 C5 C6 -60.0(2) . . . . ?
C4 C5 C6 C7 60.6(2) . . . . ?
C16 C5 C6 C7 -59.3(2) . . . . ?
C5 C6 C7 C8 -60.5(2) . . . . ?
C5 C6 C7 C14 60.2(2) . . . . ?
C6 C7 C8 C9 -179.85(15) . . . . ?
C14 C7 C8 C9 58.20(19) . . . . ?
C6 C7 C8 C3 58.4(2) . . . . ?
C14 C7 C8 C3 -63.56(19) . . . . ?
C2 C3 C8 C9 60.9(2) . . . . ?
C4 C3 C8 C9 -178.94(17) . . . . ?
C12 C3 C8 C9 -59.6(2) . . . . ?
C2 C3 C8 C7 -177.03(17) . . . . ?
C4 C3 C8 C7 -56.8(2) . . . . ?
C12 C3 C8 C7 62.51(18) . . . . ?
C7 C8 C9 C10 -60.1(2) . . . . ?
C3 C8 C9 C10 60.8(2) . . . . ?
C8 C9 C10 C15 60.2(2) . . . . ?
C8 C9 C10 C11 -59.9(2) . . . . ?
C15 C10 C11 C12 -60.5(2) . . . . ?
C9 C10 C11 C12 59.4(2) . . . . ?
C10 C11 C12 C13 60.4(2) . . . . ?
C10 C11 C12 C3 -60.3(2) . . . . ?
C2 C3 C12 C11 -60.5(2) . . . . ?
C4 C3 C12 C11 178.96(15) . . . . ?
C8 C3 C12 C11 59.56(19) . . . . ?
C2 C3 C12 C13 177.75(16) . . . . ?
C4 C3 C12 C13 57.21(19) . . . . ?
C8 C3 C12 C13 -62.19(19) . . . . ?
C11 C12 C13 C16 179.75(16) . . . . ?
C3 C12 C13 C16 -58.3(2) . . . . ?
C11 C12 C13 C14 -58.74(19) . . . . ?
C3 C12 C13 C14 63.23(19) . . . . ?
C6 C7 C14 C17 61.3(2) . . . . ?
C8 C7 C14 C17 -176.81(15) . . . . ?
C6 C7 C14 C15 -178.82(15) . . . . ?
C8 C7 C14 C15 -56.97(19) . . . . ?
C6 C7 C14 C13 -59.69(18) . . . . ?
C8 C7 C14 C13 62.15(18) . . . . ?
C16 C13 C14 C17 -61.1(2) . . . . ?
C12 C13 C14 C17 176.86(16) . . . . ?
C16 C13 C14 C15 179.16(17) . . . . ?
C12 C13 C14 C15 57.1(2) . . . . ?
C16 C13 C14 C7 59.72(19) . . . . ?
C12 C13 C14 C7 -62.29(18) . . . . ?
C11 C10 C15 C14 60.2(2) . . . . ?
C9 C10 C15 C14 -60.1(2) . . . . ?
C17 C14 C15 C10 -179.83(18) . . . . ?
C7 C14 C15 C10 59.0(2) . . . . ?
C13 C14 C15 C10 -58.6(2) . . . . ?
C4 C5 C16 C13 -60.0(2) . . . . ?
C6 C5 C16 C13 59.8(2) . . . . ?
C12 C13 C16 C5 60.1(2) . . . . ?
C14 C13 C16 C5 -60.9(2) . . . . ?

loop_
_reflns_scale_group_code
_reflns_scale_meas_F
1 1.0
